data_7122239
loop_
_publ_author_name
'Arab Fashapoyeh, Marzieh'
'Mirzaei, Masoud'
'Eshtiagh-Hosseini, Hossein'
'Rajagopal, Ashwene'
'Lechner, Manuel'
'Liu, Rongji'
'Streb, Carsten'

_publ_section_title
;
 Photochemical and electrochemical hydrogen evolution reactivity of
 lanthanide-functionalized polyoxotungstates.
;
_journal_issue 74
_journal_name_full 'Chemical communications (Cambridge, England)'
_journal_page_first 10427
_journal_page_last 10430
_journal_paper_doi 10.1039/c8cc06334f
_journal_volume 54
_journal_year 2018
_chemical_formula_moiety 'C14 K4 N2 O59.75 Pr2 Si W11, 4(O)'
_chemical_formula_sum 'C14 K4 N2 O63.75 Pr2 Si W11'
_chemical_formula_weight 3704.82
_space_group_crystal_system monoclinic
_space_group_IT_number 14
_space_group_name_Hall '-P 2yn'
_space_group_name_H-M_alt 'P 1 21/n 1'
_symmetry_space_group_name_Hall '-P 2yn'
_symmetry_space_group_name_H-M 'P 1 21/n 1'
_atom_sites_solution_primary direct
_audit_creation_date 2018-06-17
_audit_creation_method
;
Olex2 1.2
(compiled 2018.05.29 svn.r3508 for OlexSys, GUI svn.r5506)
;
_audit_update_record
;
2018-07-24 deposited with the CCDC.
2018-08-23 downloaded from the CCDC.
;
_cell_angle_alpha 90
_cell_angle_beta 101.994(4)
_cell_angle_gamma 90
_cell_formula_units_Z 4
_cell_length_a 11.4529(13)
_cell_length_b 30.495(3)
_cell_length_c 17.907(2)
_cell_measurement_reflns_used 9885
_cell_measurement_temperature 150(2)
_cell_volume 6117.6(11)
_computing_cell_refinement 'SAINT v8.37A (Bruker, 2015)'
_computing_data_reduction 'SAINT v8.37A (Bruker, 2015)'
_computing_molecular_graphics 'Olex2 (Dolomanov et al., 2009)'
_computing_publication_material 'Olex2 (Dolomanov et al., 2009)'
_computing_structure_refinement 'ShelXL (Sheldrick, 2015)'
_computing_structure_solution 'ShelXS (Sheldrick, 2008)'
_diffrn_ambient_temperature 150.04
_diffrn_measured_fraction_theta_full 0.996
_diffrn_measured_fraction_theta_max 0.996
_diffrn_measurement_device_type 'Bruker APEX-II CCD'
_diffrn_measurement_method '\f and \w scans'
_diffrn_radiation_type MoK\a
_diffrn_radiation_wavelength 0.71073
_diffrn_reflns_av_R_equivalents 0.1495
_diffrn_reflns_av_unetI/netI 0.0707
_diffrn_reflns_Laue_measured_fraction_full 0.996
_diffrn_reflns_Laue_measured_fraction_max 0.996
_diffrn_reflns_limit_h_max 13
_diffrn_reflns_limit_h_min -13
_diffrn_reflns_limit_k_max 37
_diffrn_reflns_limit_k_min -37
_diffrn_reflns_limit_l_max 21
_diffrn_reflns_limit_l_min -21
_diffrn_reflns_number 102527
_diffrn_reflns_point_group_measured_fraction_full 0.996
_diffrn_reflns_point_group_measured_fraction_max 0.996
_diffrn_reflns_theta_full 25.242
_diffrn_reflns_theta_max 25.682
_diffrn_reflns_theta_min 3.537
_diffrn_standards_number 0
_exptl_absorpt_coefficient_mu 22.570
_exptl_absorpt_correction_T_max 0.7454
_exptl_absorpt_correction_T_min 0.2977
_exptl_absorpt_correction_type multi-scan
_exptl_absorpt_process_details
;
SADABS-2016/2 (Bruker,2016/2) was used for absorption correction.
wR2(int) was 0.1568 before and 0.1134 after correction.
The Ratio of minimum to maximum transmission is 0.3994.
The \l/2 correction factor is Not present.
;
_exptl_crystal_colour colourless
_exptl_crystal_colour_primary colourless
_exptl_crystal_density_diffrn 4.023
_exptl_crystal_description plates
_exptl_crystal_F_000 6520
_exptl_crystal_size_max 0.07
_exptl_crystal_size_mid 0.05
_exptl_crystal_size_min 0.02
_refine_diff_density_max 4.265
_refine_diff_density_min -4.214
_refine_diff_density_rms 0.704
_refine_ls_extinction_method none
_refine_ls_goodness_of_fit_ref 1.148
_refine_ls_hydrogen_treatment undef
_refine_ls_matrix_type full
_refine_ls_number_parameters 458
_refine_ls_number_reflns 11556
_refine_ls_number_restraints 0
_refine_ls_restrained_S_all 1.148
_refine_ls_R_factor_all 0.1066
_refine_ls_R_factor_gt 0.0846
_refine_ls_shift/su_max 0.000
_refine_ls_shift/su_mean 0.000
_refine_ls_structure_factor_coef Fsqd
_refine_ls_weighting_details 'w=1/[\s^2^(Fo^2^)+(0.0563P)^2^+1534.4174P] where P=(Fo^2^+2Fc^2^)/3'
_refine_ls_weighting_scheme calc
_refine_ls_wR_factor_gt 0.2064
_refine_ls_wR_factor_ref 0.2213
_reflns_Friedel_coverage 0.000
_reflns_number_gt 9174
_reflns_number_total 11556
_reflns_threshold_expression 'I > 2\s(I)'
_cod_data_source_file c8cc06334f2.cif
_cod_data_source_block mar18053_0m
_cod_depositor_comments 'Adding full bibliography for 7122238--7122240.cif.'
_cod_original_cell_volume 6117.5(12)
_cod_database_code 7122239
_shelx_shelxl_version_number 2014/7
_shelx_space_group_comment
;
The symmetry employed for this shelxl refinement is uniquely defined
by the following loop, which should always be used as a source of
symmetry information in preference to the above space-group names.
They are only intended as comments.
;
_olex2_refinement_description
;
1. Uiso/Uaniso restraints and constraints
: with sigma of 0.2 and sigma for terminal atoms of 0.4
2. Others
 Fixed Sof: O18(0.75)
;
_olex2_submission_special_instructions 'No special instructions were received'

loop_
_space_group_symop_operation_xyz
'x, y, z'
'-x+1/2, y+1/2, -z+1/2'
'-x, -y, -z'
'x-1/2, -y-1/2, z-1/2'

loop_
_atom_site_label
_atom_site_type_symbol
_atom_site_fract_x
_atom_site_fract_y
_atom_site_fract_z
_atom_site_U_iso_or_equiv
_atom_site_adp_type
_atom_site_occupancy
_atom_site_site_symmetry_order
_atom_site_calc_flag
_atom_site_refinement_flags_adp
_atom_site_refinement_flags_occupancy
W1 W 0.40200(11) 0.47913(4) 0.30410(6) 0.0126(3) Uani 1 1 d . .
W2 W 0.68185(11) 0.44704(4) 0.35966(7) 0.0138(3) Uani 1 1 d . .
W3 W 0.29367(11) 0.36597(4) 0.34257(7) 0.0140(3) Uani 1 1 d . .
W4 W 0.19490(11) 0.41641(4) 0.15380(7) 0.0147(3) Uani 1 1 d . .
W5 W 0.39611(11) 0.43387(4) 0.04232(7) 0.0150(3) Uani 1 1 d . .
W6 W 0.57675(11) 0.33347(4) 0.40008(7) 0.0156(3) Uani 1 1 d . .
W7 W 0.29479(12) 0.32988(4) 0.06806(7) 0.0181(3) Uani 1 1 d . .
W8 W 0.39419(12) 0.27872(4) 0.25907(7) 0.0175(3) Uani 1 1 d . .
W9 W 0.70370(12) 0.39893(4) 0.10363(7) 0.0178(3) Uani 1 1 d . .
W10 W 0.78836(12) 0.34784(4) 0.27262(7) 0.0189(3) Uani 1 1 d . .
W11 W 0.60886(13) 0.29436(4) 0.13084(8) 0.0201(3) Uani 1 1 d . .
Pr1 Pr 0.61828(15) 0.51994(6) 0.17870(9) 0.0146(3) Uani 1 1 d . .
Pr2 Pr 0.10999(18) 0.64406(7) 0.27719(11) 0.0245(4) Uani 1 1 d . .
K1 K 0.7051(14) 0.2312(5) 0.3407(9) 0.076(4) Uiso 1 1 d . .
K2 K 0.0480(11) 0.3069(4) 0.1904(7) 0.055(3) Uiso 1 1 d . .
K3 K -0.256(2) 0.6440(7) 0.1488(13) 0.117(6) Uiso 1 1 d . .
K4 K 1.138(2) 0.2740(7) 0.4272(13) 0.123(7) Uiso 1 1 d . .
Si2 Si 0.4932(6) 0.3853(2) 0.2212(4) 0.0026(13) Uiso 1 1 d . .
O1 O 0.322(2) 0.6457(8) 0.3332(14) 0.027(5) Uiso 1 1 d . .
O2 O 0.462(2) 0.5808(8) 0.1323(14) 0.024(5) Uiso 1 1 d . .
O3 O 0.442(2) 0.6381(8) 0.2555(15) 0.030(6) Uiso 1 1 d . .
O4 O 0.185(3) 0.5711(9) 0.2461(17) 0.038(7) Uiso 1 1 d . .
O5 O 0.985(5) 0.3348(18) 0.498(3) 0.104(16) Uiso 1 1 d . .
O6 O 0.709(2) 0.6478(8) 0.3235(15) 0.030(6) Uiso 1 1 d . .
O7 O -0.004(4) 0.2604(16) 0.057(3) 0.089(14) Uiso 1 1 d . .
O8 O 0.7096(19) 0.4905(7) 0.2996(12) 0.017(4) Uiso 1 1 d . .
O9 O 0.1657(19) 0.3634(7) 0.0925(12) 0.014(4) Uiso 1 1 d . .
O10 O 0.221(2) 0.6476(8) 0.1650(15) 0.028(6) Uiso 1 1 d . .
O11 O 0.148(2) 0.6918(8) 0.3956(13) 0.023(5) Uiso 1 1 d . .
O12 O -0.169(2) 0.5367(8) 0.1848(14) 0.027(5) Uiso 1 1 d . .
O13 O -0.069(3) 0.5909(9) 0.2493(16) 0.038(7) Uiso 1 1 d . .
O14 O -0.042(3) 0.5836(10) 0.4436(17) 0.040(7) Uiso 1 1 d . .
O15 O 0.112(2) 0.5977(9) 0.3873(16) 0.034(6) Uiso 1 1 d . .
O16 O 0.2022(18) 0.3804(7) 0.2421(12) 0.013(4) Uiso 1 1 d . .
O17 O -0.078(3) 0.6789(9) 0.2990(17) 0.039(7) Uiso 1 1 d . .
O18 O 0.074(7) 0.236(2) 0.283(4) 0.11(2) Uiso 0.75 1 d . P
O19 O 0.3152(19) 0.5098(7) 0.3541(12) 0.017(5) Uiso 1 1 d . .
O20 O -0.029(3) 0.6614(11) 0.152(2) 0.052(8) Uiso 1 1 d . .
O21 O 0.6177(18) 0.3901(6) 0.4040(11) 0.012(4) Uiso 1 1 d . .
O22 O 0.4502(17) 0.3508(6) 0.2829(11) 0.010(4) Uiso 1 1 d . .
O23 O 0.3829(19) 0.3909(7) 0.1455(12) 0.016(4) Uiso 1 1 d . .
O24 O 0.183(2) 0.3656(7) 0.3937(13) 0.020(5) Uiso 1 1 d . .
O25 O 0.5275(18) 0.4323(7) 0.2640(11) 0.013(4) Uiso 1 1 d . .
O26 O 0.3471(18) 0.4215(6) 0.3505(11) 0.012(4) Uiso 1 1 d . .
O27 O 0.301(2) 0.3008(7) 0.1640(13) 0.018(5) Uiso 1 1 d . .
O28 O 0.053(2) 0.4353(8) 0.1401(13) 0.022(5) Uiso 1 1 d . .
O29 O 0.458(2) 0.4768(7) 0.1026(13) 0.018(5) Uiso 1 1 d . .
O30 O 0.2759(18) 0.3044(7) 0.3077(12) 0.014(4) Uiso 1 1 d . .
O31 O 0.5248(19) 0.2774(7) 0.2100(12) 0.017(5) Uiso 1 1 d . .
O32 O 0.234(2) 0.4437(7) 0.0667(12) 0.018(5) Uiso 1 1 d . .
O33 O 0.783(2) 0.4575(8) 0.4439(13) 0.023(5) Uiso 1 1 d . .
O34 O 0.630(2) 0.2457(9) 0.0913(15) 0.032(6) Uiso 1 1 d . .
O35 O 0.695(2) 0.4495(7) 0.1460(13) 0.021(5) Uiso 1 1 d . .
O36 O 0.423(2) 0.3446(7) 0.4203(13) 0.020(5) Uiso 1 1 d . .
O37 O 0.320(2) 0.3747(8) 0.0022(13) 0.022(5) Uiso 1 1 d . .
O38 O 0.767(2) 0.4033(7) 0.3159(12) 0.018(5) Uiso 1 1 d . .
O39 O 0.542(2) 0.4049(8) 0.0470(14) 0.024(5) Uiso 1 1 d . .
O40 O 0.541(2) 0.4748(7) 0.3874(13) 0.018(5) Uiso 1 1 d . .
O41 O 0.903(4) 0.2585(14) 0.440(3) 0.078(12) Uiso 1 1 d . .
O42 O 0.605(2) 0.3642(7) 0.1913(13) 0.018(5) Uiso 1 1 d . .
O43 O 0.674(2) 0.5878(7) 0.2537(12) 0.017(5) Uiso 1 1 d . .
O44 O 0.698(2) 0.3234(8) 0.3405(13) 0.023(5) Uiso 1 1 d . .
O45 O 0.283(2) 0.4595(7) 0.2181(13) 0.019(5) Uiso 1 1 d . .
O46 O 0.357(2) 0.2246(8) 0.2549(14) 0.023(5) Uiso 1 1 d . .
O47 O 0.928(2) 0.3350(8) 0.3168(15) 0.030(6) Uiso 1 1 d . .
O48 O 0.4653(19) 0.5191(7) 0.2532(12) 0.017(5) Uiso 1 1 d . .
O49 O 0.677(2) 0.3342(8) 0.0747(13) 0.023(5) Uiso 1 1 d . .
O50 O 0.217(2) 0.2951(8) 0.0050(14) 0.028(6) Uiso 1 1 d . .
O51 O 0.452(2) 0.3105(8) 0.0719(14) 0.027(5) Uiso 1 1 d . .
O52 O 0.5010(19) 0.2786(7) 0.3545(12) 0.016(4) Uiso 1 1 d . .
O53 O 0.781(2) 0.4090(8) 0.0360(15) 0.028(6) Uiso 1 1 d . .
O54 O 0.752(2) 0.2966(8) 0.2098(14) 0.025(5) Uiso 1 1 d . .
O55 O 0.827(2) 0.3762(8) 0.1826(14) 0.027(5) Uiso 1 1 d . .
O56 O 0.370(2) 0.4566(7) -0.0489(13) 0.018(5) Uiso 1 1 d . .
O57 O 0.650(2) 0.3122(8) 0.4893(14) 0.025(5) Uiso 1 1 d . .
N1 N 0.623(3) 0.5504(10) 0.4828(17) 0.025(6) Uiso 1 1 d U .
N2 N 0.008(4) 0.4412(13) 0.318(2) 0.045(9) Uiso 1 1 d U .
C1 C 0.074(3) 0.4943(12) 0.419(2) 0.025(7) Uiso 1 1 d U .
C2 C -0.092(3) 0.5523(11) 0.237(2) 0.024(7) Uiso 1 1 d U .
C3 C 0.038(4) 0.5733(14) 0.403(2) 0.037(9) Uiso 1 1 d U .
C4 C -0.038(4) 0.4735(14) 0.271(2) 0.036(9) Uiso 1 1 d U .
C5 C 0.020(3) 0.5278(11) 0.369(2) 0.023(7) Uiso 1 1 d U .
C6 C 0.514(3) 0.5624(10) 0.4877(17) 0.014(6) Uiso 1 1 d U .
C7 C 0.061(3) 0.4518(12) 0.394(2) 0.027(8) Uiso 1 1 d U .
C8 C 0.410(3) 0.6298(11) 0.3175(19) 0.021(7) Uiso 1 1 d U .
C9 C 0.449(3) 0.5863(10) 0.4335(18) 0.016(6) Uiso 1 1 d U .
C10 C 0.497(3) 0.6019(11) 0.3743(19) 0.019(7) Uiso 1 1 d U .
C11 C 0.609(3) 0.5925(11) 0.369(2) 0.023(7) Uiso 1 1 d U .
C12 C -0.031(3) 0.5179(12) 0.294(2) 0.026(8) Uiso 1 1 d U .
C13 C 0.671(3) 0.6112(11) 0.309(2) 0.023(7) Uiso 1 1 d U .
C14 C 0.676(3) 0.5673(11) 0.4261(19) 0.021(7) Uiso 1 1 d U .
O58 O 0.920(2) 0.4498(8) -0.0096(14) 0.024(5) Uiso 1 1 d . .
O59 O 0.093(3) 0.4845(11) -0.0507(19) 0.051(8) Uiso 1 1 d . .
O60 O 0.190(3) 0.6961(13) 0.034(2) 0.063(10) Uiso 1 1 d . .
O61 O -0.170(4) 0.1916(13) 0.037(2) 0.066(10) Uiso 1 1 d . .
O62 O 0.021(4) 0.6205(13) 0.032(2) 0.070(11) Uiso 1 1 d . .
O63 O 0.767(3) 0.4600(10) -0.1135(17) 0.040(7) Uiso 1 1 d . .
O64 O 0.479(4) 0.6667(16) 0.082(3) 0.087(14) Uiso 1 1 d . .

loop_
_atom_site_aniso_label
_atom_site_aniso_U_11
_atom_site_aniso_U_22
_atom_site_aniso_U_33
_atom_site_aniso_U_23
_atom_site_aniso_U_13
_atom_site_aniso_U_12
W1 0.0152(6) 0.0165(6) 0.0067(5) 0.0006(4) 0.0036(4) 0.0003(5)
W2 0.0137(6) 0.0204(6) 0.0069(5) 0.0004(4) 0.0016(4) -0.0021(5)
W3 0.0156(6) 0.0174(6) 0.0092(6) 0.0018(4) 0.0034(4) -0.0019(5)
W4 0.0139(6) 0.0215(6) 0.0085(6) 0.0011(5) 0.0018(4) -0.0007(5)
W5 0.0194(6) 0.0200(6) 0.0053(5) 0.0005(4) 0.0021(4) -0.0028(5)
W6 0.0182(6) 0.0181(6) 0.0101(6) 0.0030(5) 0.0017(5) 0.0000(5)
W7 0.0232(7) 0.0205(6) 0.0101(6) -0.0019(5) 0.0026(5) -0.0050(5)
W8 0.0228(7) 0.0162(6) 0.0130(6) 0.0005(5) 0.0029(5) -0.0014(5)
W9 0.0188(6) 0.0238(7) 0.0125(6) -0.0019(5) 0.0069(5) 0.0003(5)
W10 0.0157(6) 0.0244(7) 0.0171(6) 0.0001(5) 0.0045(5) 0.0032(5)
W11 0.0245(7) 0.0200(7) 0.0169(6) -0.0035(5) 0.0065(5) 0.0025(5)
Pr1 0.0171(8) 0.0207(9) 0.0062(7) 0.0011(6) 0.0027(6) -0.0031(7)
Pr2 0.0222(10) 0.0270(10) 0.0229(10) -0.0004(8) 0.0013(7) 0.0005(8)

loop_
_atom_type_symbol
_atom_type_description
_atom_type_scat_dispersion_real
_atom_type_scat_dispersion_imag
_atom_type_scat_source
C C 0.0033 0.0016 'International Tables Vol C Tables 4.2.6.8 and 6.1.1.4'
K K 0.2009 0.2494 'International Tables Vol C Tables 4.2.6.8 and 6.1.1.4'
N N 0.0061 0.0033 'International Tables Vol C Tables 4.2.6.8 and 6.1.1.4'
O O 0.0106 0.0060 'International Tables Vol C Tables 4.2.6.8 and 6.1.1.4'
Pr Pr -0.2180 2.8214 'International Tables Vol C Tables 4.2.6.8 and 6.1.1.4'
Si Si 0.0817 0.0704 'International Tables Vol C Tables 4.2.6.8 and 6.1.1.4'
W W -0.8490 6.8722 'International Tables Vol C Tables 4.2.6.8 and 6.1.1.4'

loop_
_geom_angle_atom_site_label_1
_geom_angle_atom_site_label_2
_geom_angle_atom_site_label_3
_geom_angle
_geom_angle_site_symmetry_1
_geom_angle_site_symmetry_3
O19 W1 O25 167.6(9) . .
O19 W1 O26 89.8(9) . .
O19 W1 O40 96.1(10) . .
O19 W1 O45 101.1(10) . .
O19 W1 O48 103.5(10) . .
O26 W1 O25 81.9(8) . .
O40 W1 O25 74.1(8) . .
O40 W1 O26 84.5(8) . .
O45 W1 O25 86.6(8) . .
O45 W1 O26 80.6(9) . .
O45 W1 O40 157.1(9) . .
O48 W1 O25 85.1(9) . .
O48 W1 O26 166.7(9) . .
O48 W1 O40 94.8(10) . .
O48 W1 O45 95.7(10) . .
O8 W2 O21 164.7(9) . .
O8 W2 O25 84.2(9) . .
O8 W2 O38 95.8(10) . .
O8 W2 O40 95.2(9) . .
O21 W2 O25 80.9(8) . .
O33 W2 O8 102.7(10) . .
O33 W2 O21 92.6(10) . .
O33 W2 O25 169.7(10) . .
O33 W2 O38 100.4(10) . .
O33 W2 O40 97.7(10) . .
O38 W2 O21 80.0(9) . .
O38 W2 O25 86.3(8) . .
O38 W2 O40 156.1(9) . .
O40 W2 O21 83.8(8) . .
O40 W2 O25 73.8(8) . .
K4 W3 K2 67.0(4) 1_455 .
O16 W3 K2 44.5(6) . .
O16 W3 K4 109.2(7) . 1_455
O16 W3 O22 86.5(8) . .
O16 W3 O30 85.5(8) . .
O22 W3 K2 95.8(5) . .
O22 W3 K4 120.6(6) . 1_455
O24 W3 K2 82.2(8) . .
O24 W3 K4 47.2(8) . 1_455
O24 W3 O16 100.3(10) . .
O24 W3 O22 167.5(9) . .
O24 W3 O26 104.0(10) . .
O24 W3 O30 97.1(10) . .
O24 W3 O36 99.0(10) . .
O26 W3 K2 132.1(7) . .
O26 W3 K4 147.5(7) . 1_455
O26 W3 O16 88.3(9) . .
O26 W3 O22 86.6(8) . .
O26 W3 O30 158.7(9) . .
O26 W3 O36 93.6(9) . .
O30 W3 K2 48.1(6) . .
O30 W3 K4 53.1(7) . 1_455
O30 W3 O22 72.7(8) . .
O36 W3 K2 132.9(7) . .
O36 W3 K4 79.5(8) . 1_455
O36 W3 O16 159.5(9) . .
O36 W3 O22 73.3(8) . .
O36 W3 O30 85.5(9) . .
O9 W4 K2 49.2(6) . .
O9 W4 O23 74.9(8) . .
O16 W4 K2 46.2(6) . .
O16 W4 O9 87.8(9) . .
O16 W4 O23 88.8(8) . .
O23 W4 K2 99.4(6) . .
O28 W4 K2 83.0(8) . .
O28 W4 O9 98.8(10) . .
O28 W4 O16 100.9(10) . .
O28 W4 O23 168.3(9) . .
O28 W4 O32 96.6(10) . .
O28 W4 O45 103.1(10) . .
O32 W4 K2 134.7(7) . .
O32 W4 O9 86.7(9) . .
O32 W4 O16 162.2(9) . .
O32 W4 O23 73.4(8) . .
O45 W4 K2 133.9(7) . .
O45 W4 O9 158.2(9) . .
O45 W4 O16 88.3(9) . .
O45 W4 O23 83.6(9) . .
O45 W4 O32 90.5(9) . .
O29 W5 O23 90.9(9) . .
O29 W5 O32 91.5(10) . .
O29 W5 O37 162.6(10) . .
O29 W5 O39 94.9(10) . .
O32 W5 O23 72.1(8) . .
O32 W5 O37 82.1(9) . .
O37 W5 O23 71.8(8) . .
O39 W5 O23 84.4(9) . .
O39 W5 O32 155.7(10) . .
O39 W5 O37 85.0(10) . .
O56 W5 O23 162.6(9) . .
O56 W5 O29 104.5(10) . .
O56 W5 O32 99.0(10) . .
O56 W5 O37 92.5(10) . .
O56 W5 O39 102.0(10) . .
O21 W6 K1 135.2(7) . .
O21 W6 O22 85.8(8) . .
O21 W6 O36 93.7(9) . .
O21 W6 O44 87.9(9) . .
O21 W6 O52 157.2(9) . .
O22 W6 K1 98.2(5) . .
O36 W6 K1 130.2(7) . .
O36 W6 O22 72.9(8) . .
O36 W6 O44 158.3(10) . .
O36 W6 O52 83.4(9) . .
O44 W6 K1 48.4(7) . .
O44 W6 O22 85.7(8) . .
O44 W6 O52 86.7(9) . .
O52 W6 K1 48.3(7) . .
O52 W6 O22 71.7(8) . .
O57 W6 K1 79.0(8) . .
O57 W6 O21 104.4(10) . .
O57 W6 O22 168.3(9) . .
O57 W6 O36 100.1(11) . .
O57 W6 O44 100.4(11) . .
O57 W6 O52 98.4(10) . .
K3 W7 K2 129.6(4) 3_565 .
O9 W7 K2 45.6(6) . .
O9 W7 K3 100.6(7) . 3_565
O9 W7 O23 73.0(8) . .
O23 W7 K2 94.5(5) . .
O23 W7 K3 111.2(6) . 3_565
O27 W7 K2 47.6(7) . .
O27 W7 K3 163.9(7) . 3_565
O27 W7 O9 86.0(9) . .
O27 W7 O23 84.7(8) . .
O37 W7 K2 134.1(7) . .
O37 W7 K3 38.9(8) . 3_565
O37 W7 O9 88.8(9) . .
O37 W7 O23 72.4(9) . .
O37 W7 O27 157.0(10) . .
O37 W7 O51 89.0(11) . .
O50 W7 K2 85.4(9) . .
O50 W7 K3 61.4(9) . 3_565
O50 W7 O9 99.5(11) . .
O50 W7 O23 168.9(10) . .
O50 W7 O27 103.2(11) . .
O50 W7 O37 99.7(11) . .
O50 W7 O51 101.4(12) . .
O51 W7 K2 135.0(8) . .
O51 W7 K3 90.6(8) . 3_565
O51 W7 O9 159.1(10) . .
O51 W7 O23 86.5(9) . .
O51 W7 O27 87.9(10) . .
K1 W8 K2 168.8(3) . .
O22 W8 K1 95.1(5) . .
O22 W8 K2 94.1(5) . .
O27 W8 K1 139.9(7) . .
O27 W8 K2 47.4(7) . .
O27 W8 O22 84.9(8) . .
O30 W8 K1 131.8(7) . .
O30 W8 K2 45.9(6) . .
O30 W8 O22 73.9(8) . .
O30 W8 O27 86.8(9) . .
O31 W8 K1 53.6(7) . .
O31 W8 K2 133.9(7) . .
O31 W8 O22 83.7(8) . .
O31 W8 O27 86.7(9) . .
O31 W8 O30 157.1(9) . .
O46 W8 K1 81.8(8) . .
O46 W8 K2 88.2(8) . .
O46 W8 O22 172.0(9) . .
O46 W8 O27 102.2(10) . .
O46 W8 O30 102.7(10) . .
O46 W8 O31 100.2(10) . .
O46 W8 O52 98.5(10) . .
O52 W8 K1 43.8(7) . .
O52 W8 K2 134.1(7) . .
O52 W8 O22 74.4(8) . .
O52 W8 O27 159.3(9) . .
O52 W8 O30 88.6(9) . .
O52 W8 O31 89.7(9) . .
O35 W9 O39 90.7(10) . .
O35 W9 O42 91.7(9) . .
O35 W9 O49 162.2(10) . .
O35 W9 O55 95.7(11) . .
O39 W9 O42 81.5(9) . .
O39 W9 O49 83.2(10) . .
O49 W9 O42 70.8(8) . .
O53 W9 O35 103.9(12) . .
O53 W9 O39 101.5(11) . .
O53 W9 O42 164.0(10) . .
O53 W9 O49 93.8(11) . .
O53 W9 O55 100.2(12) . .
O55 W9 O39 155.1(10) . .
O55 W9 O42 74.3(9) . .
O55 W9 O49 83.4(10) . .
K2 W10 K1 94.8(3) 1_655 .
O38 W10 K1 128.2(7) . .
O38 W10 K2 129.0(7) . 1_655
O38 W10 O42 83.6(9) . .
O38 W10 O44 87.4(10) . .
O38 W10 O54 159.0(10) . .
O38 W10 O55 90.8(10) . .
O42 W10 K1 98.1(6) . .
O42 W10 K2 120.1(6) . 1_655
O44 W10 K1 41.4(7) . .
O44 W10 K2 133.8(7) . 1_655
O44 W10 O42 86.9(9) . .
O44 W10 O54 88.5(10) . .
O44 W10 O55 160.8(10) . .
O47 W10 K1 84.9(9) . .
O47 W10 K2 50.1(9) . 1_655
O47 W10 O38 101.9(11) . .
O47 W10 O42 170.1(11) . .
O47 W10 O44 101.4(11) . .
O47 W10 O54 99.1(11) . .
O47 W10 O55 97.6(12) . .
O54 W10 K1 53.8(8) . .
O54 W10 K2 66.4(8) . 1_655
O54 W10 O42 75.6(9) . .
O54 W10 O55 86.4(10) . .
O55 W10 K1 139.8(8) . .
O55 W10 K2 59.6(8) . 1_655
O55 W10 O42 74.0(9) . .
O31 W11 O42 81.3(8) . .
O31 W11 O51 85.4(10) . .
O34 W11 O31 102.0(11) . .
O34 W11 O42 173.1(11) . .
O34 W11 O49 103.7(12) . .
O34 W11 O51 100.9(12) . .
O34 W11 O54 99.7(12) . .
O49 W11 O31 154.4(10) . .
O49 W11 O42 73.3(9) . .
O49 W11 O51 89.3(10) . .
O49 W11 O54 89.1(10) . .
O51 W11 O42 85.3(9) . .
O54 W11 O31 87.0(10) . .
O54 W11 O42 74.3(9) . .
O54 W11 O51 159.1(10) . .
O2 Pr1 K3 62.3(6) . 1_655
O8 Pr1 K3 111.5(6) . 1_655
O8 Pr1 O2 135.0(7) . .
O8 Pr1 O12 78.1(8) . 1_655
O8 Pr1 O29 116.3(7) . .
O8 Pr1 O35 76.9(7) . .
O8 Pr1 O43 78.9(7) . .
O8 Pr1 O48 74.0(7) . .
O8 Pr1 O56 150.4(7) . 3_665
O12 Pr1 K3 56.6(7) 1_655 1_655
O12 Pr1 O2 118.3(8) 1_655 .
O12 Pr1 O43 70.3(8) 1_655 .
O29 Pr1 K3 131.8(6) . 1_655
O29 Pr1 O2 79.5(7) . .
O29 Pr1 O12 139.5(8) . 1_655
O29 Pr1 O35 70.0(7) . .
O29 Pr1 O43 146.6(7) . .
O29 Pr1 O56 79.2(7) . 3_665
O35 Pr1 K3 128.6(6) . 1_655
O35 Pr1 O2 144.4(8) . .
O35 Pr1 O12 77.8(8) . 1_655
O35 Pr1 O43 143.2(7) . .
O35 Pr1 O56 86.3(7) . 3_665
O43 Pr1 K3 41.0(6) . 1_655
O43 Pr1 O2 70.0(7) . .
O48 Pr1 K3 113.2(6) . 1_655
O48 Pr1 O2 69.8(7) . .
O48 Pr1 O12 143.2(8) . 1_655
O48 Pr1 O29 75.7(7) . .
O48 Pr1 O35 117.6(7) . .
O48 Pr1 O43 81.1(7) . .
O48 Pr1 O56 135.6(7) . 3_665
O56 Pr1 K3 61.4(6) 3_665 1_655
O56 Pr1 O2 70.0(7) 3_665 .
O56 Pr1 O12 74.6(8) 3_665 1_655
O56 Pr1 O43 102.1(7) 3_665 .
O1 Pr2 K3 172.6(7) . .
O1 Pr2 O4 75.4(9) . .
O1 Pr2 O10 73.1(8) . .
O1 Pr2 O11 70.1(8) . .
O1 Pr2 O13 141.1(9) . .
O1 Pr2 O17 138.2(9) . .
O1 Pr2 O20 139.2(10) . .
O1 Pr2 O46 83.7(8) . 2
O4 Pr2 K3 102.8(7) . .
O4 Pr2 O10 67.5(9) . .
O4 Pr2 O11 133.9(9) . .
O4 Pr2 O13 72.0(9) . .
O4 Pr2 O17 139.7(10) . .
O4 Pr2 O20 99.9(10) . .
O4 Pr2 O46 136.9(9) . 2
O10 Pr2 K3 99.5(6) . .
O11 Pr2 K3 114.9(6) . .
O11 Pr2 O10 126.7(8) . .
O11 Pr2 O13 120.9(8) . .
O11 Pr2 O46 68.3(8) . 2
O13 Pr2 K3 42.0(7) . .
O13 Pr2 O10 112.0(9) . .
O15 Pr2 K3 106.0(7) . .
O15 Pr2 O1 80.6(9) . .
O15 Pr2 O4 73.5(9) . .
O15 Pr2 O10 137.0(9) . .
O15 Pr2 O11 71.5(8) . .
O15 Pr2 O13 70.3(9) . .
O15 Pr2 O17 89.0(9) . .
O15 Pr2 O20 138.0(10) . .
O15 Pr2 O46 139.7(8) . 2
O17 Pr2 K3 46.8(7) . .
O17 Pr2 O10 132.8(9) . .
O17 Pr2 O11 68.2(9) . .
O17 Pr2 O13 67.9(9) . .
O17 Pr2 O20 69.2(10) . .
O17 Pr2 O46 78.6(9) . 2
O20 Pr2 K3 33.6(9) . .
O20 Pr2 O10 68.0(10) . .
O20 Pr2 O11 126.2(9) . .
O20 Pr2 O13 68.2(10) . .
O20 Pr2 O46 72.4(9) . 2
O46 Pr2 K3 93.1(6) 2 .
O46 Pr2 O10 70.5(8) 2 .
O46 Pr2 O13 135.0(8) 2 .
W6 K1 W8 53.0(2) . .
W6 K1 W10 57.6(2) . .
W8 K1 W10 78.8(3) . .
K3 K1 W6 153.8(7) 2_545 .
K3 K1 W8 124.3(7) 2_545 .
K3 K1 W10 147.2(7) 2_545 .
K3 K1 O17 66.9(8) 2_545 2_545
K3 K1 O20 55.3(9) 2_545 2_545
K3 K1 O31 126.4(8) 2_545 .
K3 K1 O44 169.3(9) 2_545 .
K3 K1 O50 73.0(8) 2_545 4_666
K3 K1 O52 132.0(9) 2_545 .
K3 K1 O54 126.3(8) 2_545 .
O17 K1 W6 121.5(7) 2_545 .
O17 K1 W8 68.9(6) 2_545 .
O17 K1 W10 108.8(7) 2_545 .
O17 K1 O31 59.6(7) 2_545 .
O17 K1 O54 81.4(8) 2_545 .
O20 K1 W6 106.3(8) 2_545 .
O20 K1 W8 72.7(7) 2_545 .
O20 K1 W10 151.1(8) 2_545 .
O20 K1 O17 56.5(9) 2_545 2_545
O20 K1 O31 90.5(9) 2_545 .
O20 K1 O50 70.1(9) 2_545 4_666
O20 K1 O54 134.4(10) 2_545 .
O31 K1 W6 66.0(5) . .
O31 K1 W8 29.2(4) . .
O31 K1 W10 61.6(5) . .
O31 K1 O54 49.8(6) . .
O41 K1 W6 83.2(10) . .
O41 K1 W8 136.0(11) . .
O41 K1 W10 72.6(10) . .
O41 K1 K3 96.6(12) . 2_545
O41 K1 O17 152.4(13) . 2_545
O41 K1 O20 132.8(13) . 2_545
O41 K1 O31 133.5(11) . .
O41 K1 O44 73.4(11) . .
O41 K1 O50 65.3(11) . 4_666
O41 K1 O52 112.7(12) . .
O41 K1 O54 92.5(11) . .
O44 K1 W6 31.2(5) . .
O44 K1 W8 66.3(6) . .
O44 K1 W10 26.6(5) . .
O44 K1 O17 120.7(9) . 2_545
O44 K1 O20 134.6(10) . 2_545
O44 K1 O31 62.2(7) . .
O44 K1 O50 105.2(8) . 4_666
O44 K1 O54 52.1(7) . .
O50 K1 W6 83.4(6) 4_666 .
O50 K1 W8 108.7(6) 4_666 .
O50 K1 W10 125.1(7) 4_666 .
O50 K1 O17 124.9(9) 4_666 2_545
O50 K1 O31 137.6(8) 4_666 .
O50 K1 O54 153.6(8) 4_666 .
O52 K1 W6 31.9(5) . .
O52 K1 W8 27.7(5) . .
O52 K1 W10 79.7(6) . .
O52 K1 O17 94.4(8) . 2_545
O52 K1 O20 77.3(9) . 2_545
O52 K1 O31 53.0(6) . .
O52 K1 O44 57.3(7) . .
O52 K1 O50 85.5(8) . 4_666
O52 K1 O54 90.7(7) . .
O54 K1 W6 79.7(5) . .
O54 K1 W8 76.6(5) . .
O54 K1 W10 28.9(5) . .
W3 K2 W7 79.2(2) . .
W4 K2 W3 56.32(17) . .
W4 K2 W7 50.91(15) . .
W10 K2 W3 95.0(3) 1_455 .
W10 K2 W4 100.7(3) 1_455 .
W10 K2 W7 149.2(3) 1_455 .
O7 K2 W3 147.0(11) . .
O7 K2 W4 108.9(11) . .
O7 K2 W7 70.2(11) . .
O7 K2 W10 117.6(11) . 1_455
O7 K2 O9 80.1(11) . .
O7 K2 O16 133.7(12) . .
O7 K2 O27 82.8(12) . .
O7 K2 O30 126.8(12) . .
O7 K2 O47 139.0(12) . 1_455
O7 K2 O55 105.8(12) . 1_455
O9 K2 W3 78.2(5) . .
O9 K2 W4 29.6(4) . .
O9 K2 W7 27.5(4) . .
O9 K2 W10 121.8(5) . 1_455
O9 K2 O27 51.7(6) . .
O9 K2 O30 89.6(7) . .
O9 K2 O47 127.8(7) . 1_455
O9 K2 O55 92.4(7) . 1_455
O16 K2 W3 28.1(4) . .
O16 K2 W4 28.6(4) . .
O16 K2 W7 65.3(5) . .
O16 K2 W10 95.6(5) . 1_455
O16 K2 O9 54.3(6) . .
O16 K2 O27 63.7(6) . .
O16 K2 O30 53.7(6) . .
O16 K2 O47 83.3(7) . 1_455
O16 K2 O55 85.9(7) . 1_455
O18 K2 W3 88.1(17) . .
O18 K2 W4 143.0(17) . .
O18 K2 W7 118.5(17) . .
O18 K2 W10 91.2(17) . 1_455
O18 K2 O7 96(2) . .
O18 K2 O9 145.0(18) . .
O18 K2 O16 116.1(18) . .
O18 K2 O27 93.3(18) . .
O18 K2 O30 65.0(17) . .
O18 K2 O47 77.0(18) . 1_455
O18 K2 O55 121.9(18) . 1_455
O27 K2 W3 64.3(5) . .
O27 K2 W4 64.1(5) . .
O27 K2 W7 27.9(4) . .
O27 K2 W10 158.6(6) . 1_455
O27 K2 O55 141.8(7) . 1_455
O30 K2 W3 29.4(4) . .
O30 K2 W4 78.1(5) . .
O30 K2 W7 77.0(5) . .
O30 K2 W10 112.1(5) . 1_455
O30 K2 O27 52.1(6) . .
O30 K2 O47 87.0(7) . 1_455
O30 K2 O55 126.8(7) . 1_455
O47 K2 W3 73.8(6) 1_455 .
O47 K2 W4 99.5(6) 1_455 .
O47 K2 W7 148.5(6) 1_455 .
O47 K2 W10 25.3(5) 1_455 1_455
O47 K2 O27 137.3(8) 1_455 .
O47 K2 O55 51.6(7) 1_455 1_455
O55 K2 W3 99.7(5) 1_455 .
O55 K2 W4 78.1(5) 1_455 .
O55 K2 W7 119.5(5) 1_455 .
O55 K2 W10 31.1(5) 1_455 1_455
W7 K3 Pr1 110.3(5) 3_565 1_455
K1 K3 W7 81.2(6) 2 3_565
K1 K3 Pr1 164.6(9) 2 1_455
K1 K3 O6 88.0(8) 2 1_455
K1 K3 O13 111.8(10) 2 .
K1 K3 O17 61.8(8) 2 .
K1 K3 O43 130.1(10) 2 1_455
K1 K3 O50 57.6(7) 2 3_565
K1 K3 C13 108.9(10) 2 1_455
K1 K3 O64 89.2(11) 2 1_455
O6 K3 W7 160.8(9) 1_455 3_565
O6 K3 Pr1 78.0(6) 1_455 1_455
O6 K3 O50 145.1(10) 1_455 3_565
O6 K3 C13 21.2(8) 1_455 1_455
O13 K3 W7 129.1(9) . 3_565
O13 K3 Pr1 69.5(7) . 1_455
O13 K3 O6 69.7(9) . 1_455
O13 K3 O17 54.4(9) . .
O13 K3 O50 125.5(10) . 3_565
O13 K3 C13 65.8(9) . 1_455
O13 K3 O64 151.8(13) . 1_455
O17 K3 W7 133.5(9) . 3_565
O17 K3 Pr1 112.0(8) . 1_455
O17 K3 O6 50.3(8) . 1_455
O17 K3 O50 109.1(9) . 3_565
O17 K3 C13 66.5(9) . 1_455
O20 K3 W7 83.5(9) . 3_565
O20 K3 Pr1 123.3(10) . 1_455
O20 K3 K1 66.8(10) . 2
O20 K3 O6 106.8(11) . 1_455
O20 K3 O13 60.8(10) . .
O20 K3 O17 57.4(10) . .
O20 K3 O37 97.0(12) . 3_565
O20 K3 O43 121.9(12) . 1_455
O20 K3 O50 67.4(10) . 3_565
O20 K3 C13 117.7(12) . 1_455
O20 K3 O64 147.4(14) . 1_455
O37 K3 W7 25.6(5) 3_565 3_565
O37 K3 Pr1 84.7(7) 3_565 1_455
O37 K3 K1 106.5(10) 3_565 2
O37 K3 O6 155.6(11) 3_565 1_455
O37 K3 O13 119.9(11) 3_565 .
O37 K3 O17 154.1(11) 3_565 .
O37 K3 O43 119.3(10) 3_565 1_455
O37 K3 O50 50.6(7) 3_565 3_565
O37 K3 C13 137.7(11) 3_565 1_455
O37 K3 O64 67.8(11) 3_565 1_455
O43 K3 W7 144.2(9) 1_455 3_565
O43 K3 Pr1 35.9(5) 1_455 1_455
O43 K3 O6 42.2(7) 1_455 1_455
O43 K3 O13 61.9(9) 1_455 .
O43 K3 O17 81.9(9) 1_455 .
O43 K3 O50 168.9(10) 1_455 3_565
O43 K3 C13 21.1(8) 1_455 1_455
O43 K3 O64 90.3(12) 1_455 1_455
O50 K3 W7 25.3(5) 3_565 3_565
O50 K3 Pr1 135.2(8) 3_565 1_455
C13 K3 W7 158.5(9) 1_455 3_565
C13 K3 Pr1 56.8(7) 1_455 1_455
C13 K3 O50 163.8(10) 1_455 3_565
O64 K3 W7 70.7(10) 1_455 3_565
O64 K3 Pr1 85.2(10) 1_455 1_455
O64 K3 O6 93.5(12) 1_455 1_455
O64 K3 O17 130.8(13) 1_455 .
O64 K3 O50 81.3(11) 1_455 3_565
O64 K3 C13 90.2(12) 1_455 1_455
W3 K4 K2 57.8(4) 1_655 1_655
O5 K4 W3 94.3(12) . 1_655
O5 K4 K2 103.4(12) . 1_655
O5 K4 O30 122.5(14) . 1_655
O5 K4 O34 64.9(13) . 4_666
O5 K4 O47 59.7(12) . .
O5 K4 O60 141.6(16) . 2_645
O18 K4 W3 89.2(17) 1_655 1_655
O18 K4 K2 38.0(16) 1_655 1_655
O18 K4 O5 126(2) 1_655 .
O18 K4 O24 103.0(18) 1_655 1_655
O18 K4 O30 63.1(17) 1_655 1_655
O18 K4 O34 140.1(19) 1_655 4_666
O18 K4 O47 70.3(17) 1_655 .
O18 K4 O60 85.7(18) 1_655 2_645
O18 K4 O61 144(2) 1_655 4_766
O24 K4 W3 25.4(5) 1_655 1_655
O24 K4 K2 65.7(6) 1_655 1_655
O24 K4 O5 68.8(13) 1_655 .
O24 K4 O30 55.1(7) 1_655 1_655
O24 K4 O34 115.6(10) 1_655 4_666
O24 K4 O47 58.9(8) 1_655 .
O24 K4 O60 130.7(12) 1_655 2_645
O30 K4 W3 31.1(4) 1_655 1_655
O30 K4 K2 44.5(5) 1_655 1_655
O30 K4 O47 80.2(8) 1_655 .
O30 K4 O60 89.6(10) 1_655 2_645
O34 K4 W3 130.2(9) 4_666 1_655
O34 K4 K2 164.5(9) 4_666 1_655
O34 K4 O30 150.0(11) 4_666 1_655
O34 K4 O47 121.6(10) 4_666 .
O34 K4 O60 76.8(11) 4_666 2_645
O41 K4 W3 134.4(12) . 1_655
O41 K4 K2 94.8(11) . 1_655
O41 K4 O5 54.2(15) . .
O41 K4 O18 86(2) . 1_655
O41 K4 O24 113.2(13) . 1_655
O41 K4 O30 139.3(13) . 1_655
O41 K4 O34 70.2(12) . 4_666
O41 K4 O47 63.6(11) . .
O41 K4 O60 115.7(14) . 2_645
O41 K4 O61 129.1(15) . 4_766
O47 K4 W3 72.1(6) . 1_655
O47 K4 K2 44.5(6) . 1_655
O60 K4 W3 109.2(10) 2_645 1_655
O60 K4 K2 114.7(10) 2_645 1_655
O60 K4 O47 156.0(12) 2_645 .
O61 K4 W3 69.0(9) 4_766 1_655
O61 K4 K2 126.5(11) 4_766 1_655
O61 K4 O5 85.1(15) 4_766 .
O61 K4 O24 69.1(10) 4_766 1_655
O61 K4 O30 86.2(11) 4_766 1_655
O61 K4 O34 64.8(11) 4_766 4_666
O61 K4 O47 124.3(12) 4_766 .
O61 K4 O60 76.1(12) 4_766 2_645
O23 Si2 O22 109.0(11) . .
O25 Si2 O22 108.4(10) . .
O25 Si2 O23 111.1(11) . .
O42 Si2 O22 109.4(11) . .
O42 Si2 O23 106.9(11) . .
O42 Si2 O25 112.0(11) . .
C8 O1 Pr2 135(2) . .
C13 O6 K3 83(2) . 1_655
W2 O8 Pr1 137.1(11) . .
W4 O9 K2 101.2(8) . .
W7 O9 W4 121.4(11) . .
W7 O9 K2 106.9(9) . .
C2 O12 Pr1 131(2) . 1_455
Pr2 O13 K3 102.7(10) . .
C2 O13 Pr2 141(3) . .
C2 O13 K3 108(2) . .
C3 O15 Pr2 132(3) . .
W3 O16 K2 107.4(8) . .
W4 O16 W3 145.2(12) . .
W4 O16 K2 105.2(8) . .
Pr2 O17 K1 111.8(11) . 2
Pr2 O17 K3 98.5(10) . .
K1 O17 K3 51.4(7) 2 .
K2 O18 K4 103(3) . 1_455
Pr2 O20 K1 115.0(13) . 2
Pr2 O20 K3 114.5(14) . .
K3 O20 K1 57.9(9) . 2
W6 O21 W2 153.1(11) . .
W3 O22 W6 91.5(7) . .
W8 O22 W3 93.6(7) . .
W8 O22 W6 92.7(7) . .
Si2 O22 W3 122.9(10) . .
Si2 O22 W6 121.3(10) . .
Si2 O22 W8 125.8(10) . .
W4 O23 W7 90.7(7) . .
W5 O23 W4 94.4(8) . .
W5 O23 W7 93.8(8) . .
Si2 O23 W4 122.8(11) . .
Si2 O23 W5 123.4(12) . .
Si2 O23 W7 123.1(11) . .
W3 O24 K4 107.3(11) . 1_455
W2 O25 W1 94.8(8) . .
Si2 O25 W1 126.9(11) . .
Si2 O25 W2 127.6(11) . .
W3 O26 W1 152.2(11) . .
W7 O27 W8 149.3(13) . .
W7 O27 K2 104.5(9) . .
W8 O27 K2 104.7(9) . .
W5 O29 Pr1 155.5(12) . .
W3 O30 K2 102.4(8) . .
W3 O30 K4 95.8(9) . 1_455
W8 O30 W3 119.7(11) . .
W8 O30 K2 106.7(8) . .
W8 O30 K4 135.1(10) . 1_455
K2 O30 K4 89.7(7) . 1_455
W8 O31 W11 153.6(13) . .
W8 O31 K1 97.2(9) . .
W11 O31 K1 108.5(9) . .
W4 O32 W5 119.8(11) . .
W11 O34 K4 128.4(14) . 4_565
W9 O35 Pr1 161.1(13) . .
W6 O36 W3 121.8(12) . .
W5 O37 K3 122.4(11) . 3_565
W7 O37 W5 122.0(12) . .
W7 O37 K3 115.5(11) . 3_565
W10 O38 W2 155.3(13) . .
W5 O39 W9 144.8(14) . .
W1 O40 W2 114.7(11) . .
K1 O41 K4 133.7(18) . .
W9 O42 W11 92.4(8) . .
W10 O42 W9 91.0(8) . .
W10 O42 W11 89.6(7) . .
Si2 O42 W9 124.2(12) . .
Si2 O42 W10 123.1(12) . .
Si2 O42 W11 126.4(12) . .
Pr1 O43 K3 103.1(9) . 1_655
C13 O43 Pr1 151(2) . .
C13 O43 K3 105(2) . 1_655
W6 O44 K1 100.4(10) . .
W10 O44 W6 146.4(13) . .
W10 O44 K1 111.9(11) . .
W4 O45 W1 154.1(13) . .
W8 O46 Pr2 152.6(13) . 2_545
W10 O47 K2 104.6(11) . 1_655
W10 O47 K4 155.1(14) . .
K2 O47 K4 84.4(8) 1_655 .
W1 O48 Pr1 135.7(11) . .
W11 O49 W9 123.5(12) . .
W7 O50 K1 137.6(13) . 4_565
W7 O50 K3 93.4(11) . 3_565
K1 O50 K3 49.4(6) 4_565 3_565
W7 O51 W11 150.1(15) . .
W6 O52 K1 99.8(9) . .
W8 O52 W6 121.2(11) . .
W8 O52 K1 108.5(9) . .
W10 O54 W11 120.6(13) . .
W10 O54 K1 97.3(9) . .
W11 O54 K1 105.6(10) . .
W9 O55 W10 120.5(13) . .
W9 O55 K2 135.4(11) . 1_655
W10 O55 K2 89.2(9) . 1_655
W5 O56 Pr1 165.5(12) . 3_665
C6 N1 C14 120(3) . .
C4 N2 C7 118(4) . .
C7 C1 C5 118(3) . .
O12 C2 C12 113(3) . .
O13 C2 O12 128(3) . .
O13 C2 C12 119(3) . .
O14 C3 C5 113(3) . .
O15 C3 O14 126(4) . .
O15 C3 C5 121(4) . .
N2 C4 C12 122(4) . .
C1 C5 C3 114(3) . .
C12 C5 C1 120(3) . .
C12 C5 C3 126(3) . .
C9 C6 N1 120(3) . .
C1 C7 N2 122(3) . .
O1 C8 O3 123(3) . .
O1 C8 C10 122(3) . .
O3 C8 C10 115(3) . .
C6 C9 C10 120(3) . .
C9 C10 C8 113(3) . .
C11 C10 C8 125(3) . .
C11 C10 C9 122(3) . .
C10 C11 C13 125(3) . .
C10 C11 C14 117(3) . .
C14 C11 C13 118(3) . .
C4 C12 C2 118(3) . .
C5 C12 C2 123(3) . .
C5 C12 C4 119(3) . .
O6 C13 K3 76(2) . 1_655
O6 C13 O43 130(3) . .
O6 C13 C11 114(3) . .
O43 C13 K3 54.3(18) . 1_655
O43 C13 C11 117(3) . .
C11 C13 K3 165(2) . 1_655
C11 C14 N1 119(3) . .

loop_
_geom_bond_atom_site_label_1
_geom_bond_atom_site_label_2
_geom_bond_distance
_geom_bond_site_symmetry_2
W1 O19 1.74(2) .
W1 O25 2.25(2) .
W1 O26 2.10(2) .
W1 O40 1.95(2) .
W1 O45 1.93(2) .
W1 O48 1.76(2) .
W2 O8 1.78(2) .
W2 O21 2.10(2) .
W2 O25 2.24(2) .
W2 O33 1.73(2) .
W2 O38 1.91(2) .
W2 O40 1.97(2) .
W3 K2 3.924(12) .
W3 K4 3.81(2) 1_455
W3 O16 1.93(2) .
W3 O22 2.32(2) .
W3 O24 1.71(2) .
W3 O26 1.80(2) .
W3 O30 1.97(2) .
W3 O36 1.92(2) .
W4 K2 3.855(12) .
W4 O9 1.94(2) .
W4 O16 1.91(2) .
W4 O23 2.32(2) .
W4 O28 1.70(2) .
W4 O32 1.90(2) .
W4 O45 1.89(2) .
W5 O23 2.30(2) .
W5 O29 1.75(2) .
W5 O32 2.02(2) .
W5 O37 2.07(2) .
W5 O39 1.88(2) .
W5 O56 1.74(2) .
W6 K1 3.697(15) .
W6 O21 1.79(2) .
W6 O22 2.349(19) .
W6 O36 1.90(2) .
W6 O44 1.94(2) .
W6 O52 1.98(2) .
W6 O57 1.76(2) .
W7 K2 3.981(12) .
W7 K3 3.90(2) 3_565
W7 O9 1.92(2) .
W7 O23 2.41(2) .
W7 O27 1.92(2) .
W7 O37 1.87(2) .
W7 O50 1.67(3) .
W7 O51 1.88(3) .
W8 K1 3.841(15) .
W8 K2 3.994(12) .
W8 O22 2.305(19) .
W8 O27 1.93(2) .
W8 O30 1.92(2) .
W8 O31 1.89(2) .
W8 O46 1.70(2) .
W8 O52 1.88(2) .
W9 O35 1.73(2) .
W9 O39 1.93(2) .
W9 O42 2.37(2) .
W9 O49 2.05(2) .
W9 O53 1.67(3) .
W9 O55 1.91(3) .
W10 K1 3.941(15) .
W10 K2 3.793(12) 1_655
W10 O38 1.90(2) .
W10 O42 2.35(2) .
W10 O44 1.90(2) .
W10 O47 1.68(3) .
W10 O54 1.92(2) .
W10 O55 1.96(3) .
W11 O31 1.94(2) .
W11 O34 1.68(3) .
W11 O42 2.39(2) .
W11 O49 1.85(2) .
W11 O51 1.95(3) .
W11 O54 1.93(2) .
Pr1 K3 4.12(2) 1_655
Pr1 O2 2.59(2) .
Pr1 O8 2.38(2) .
Pr1 O12 2.47(3) 1_655
Pr1 O29 2.44(2) .
Pr1 O35 2.44(2) .
Pr1 O43 2.48(2) .
Pr1 O48 2.41(2) .
Pr1 O56 2.46(2) 3_665
Pr2 K3 4.34(2) .
Pr2 O1 2.42(3) .
Pr2 O4 2.49(3) .
Pr2 O10 2.60(3) .
Pr2 O11 2.53(2) .
Pr2 O13 2.58(3) .
Pr2 O15 2.42(3) .
Pr2 O17 2.50(3) .
Pr2 O20 2.52(3) .
Pr2 O46 2.57(2) 2
K1 K3 2.72(3) 2_545
K1 O17 3.07(3) 2_545
K1 O20 2.95(4) 2_545
K1 O31 3.12(3) .
K1 O41 2.71(5) .
K1 O44 2.81(3) .
K1 O50 3.02(3) 4_666
K1 O52 2.80(3) .
K1 O54 3.21(3) .
K2 W10 3.793(12) 1_455
K2 O7 2.73(5) .
K2 O9 2.97(2) .
K2 O16 2.88(2) .
K2 O18 2.69(8) .
K2 O27 3.04(3) .
K2 O30 2.99(2) .
K2 O47 3.01(3) 1_455
K2 O55 3.27(3) 1_455
K3 W7 3.90(2) 3_565
K3 Pr1 4.12(2) 1_455
K3 K1 2.72(3) 2
K3 O6 3.24(3) 1_455
K3 O13 2.98(4) .
K3 O17 3.20(4) .
K3 O20 2.64(4) .
K3 O37 2.71(3) 3_565
K3 O43 2.78(3) 1_455
K3 O50 3.43(3) 3_565
K3 C13 3.31(4) 1_455
K3 O64 3.09(5) 1_455
K4 W3 3.81(2) 1_655
K4 K2 4.27(3) 1_655
K4 O5 3.00(6) .
K4 O18 2.78(8) 1_655
K4 O24 2.93(3) 1_655
K4 O30 3.06(3) 1_655
K4 O34 3.02(4) 4_666
K4 O41 2.78(5) .
K4 O47 3.34(4) .
K4 O60 3.07(5) 2_645
K4 O61 2.83(5) 4_766
Si2 O22 1.67(2) .
Si2 O23 1.66(2) .
Si2 O25 1.64(2) .
Si2 O42 1.62(2) .
O1 C8 1.20(4) .
O3 C8 1.27(4) .
O6 K3 3.24(3) 1_655
O6 C13 1.20(4) .
O12 Pr1 2.47(3) 1_455
O12 C2 1.24(4) .
O13 C2 1.22(4) .
O14 C3 1.32(5) .
O15 C3 1.20(5) .
O17 K1 3.07(3) 2
O18 K4 2.78(8) 1_455
O20 K1 2.95(4) 2
O24 K4 2.93(3) 1_455
O30 K4 3.06(3) 1_455
O34 K4 3.02(4) 4_565
O37 K3 2.71(3) 3_565
O43 K3 2.78(3) 1_655
O43 C13 1.23(4) .
O46 Pr2 2.57(2) 2_545
O47 K2 3.01(3) 1_655
O50 K1 3.02(3) 4_565
O50 K3 3.43(3) 3_565
O55 K2 3.27(3) 1_655
O56 Pr1 2.46(2) 3_665
N1 C6 1.32(4) .
N1 C14 1.39(4) .
N2 C4 1.33(5) .
N2 C7 1.41(5) .
C1 C5 1.41(5) .
C1 C7 1.37(5) .
C2 C12 1.53(5) .
C3 C5 1.51(5) .
C4 C12 1.41(5) .
C5 C12 1.38(5) .
C6 C9 1.31(4) .
C8 C10 1.53(5) .
C9 C10 1.38(4) .
C10 C11 1.33(5) .
C11 C13 1.51(5) .
C11 C14 1.38(5) .
C13 K3 3.31(4) 1_655
O60 K4 3.07(5) 2_655
O61 K4 2.83(5) 4_465
O64 K3 3.09(5) 1_655
